data_7245806
loop_
_publ_author_name
'Lu, Yang'
'Sun, Mingming'
'Xi, Ning'

_publ_section_title
;
 Effects of fluorine bonding and nonbonding interactions on 19F chemical
 shifts
;
_journal_issue 49
_journal_name_full 'RSC Advances'
_journal_page_first 32082
_journal_page_last 32096
_journal_paper_doi 10.1039/D2RA06660B
_journal_volume 12
_journal_year 2022
_chemical_formula_sum 'C11 H8 F2 N2 O5'
_chemical_formula_weight 286.19
_space_group_IT_number 14
_space_group_name_Hall '-P 2yn'
_space_group_name_H-M_alt 'P 1 21/n 1'
_symmetry_cell_setting monoclinic
_symmetry_space_group_name_H-M 'P 1 21/n 1'
_atom_sites_solution_hydrogens geom
_atom_sites_solution_primary direct
_atom_sites_solution_secondary difmap
_audit_creation_method SHELXL-97
_audit_update_record
;
2019-05-10 deposited with the CCDC.	2022-10-25 downloaded from the CCDC.
;
_cell_angle_alpha 90.00
_cell_angle_beta 108.428(4)
_cell_angle_gamma 90.00
_cell_formula_units_Z 4
_cell_length_a 10.7705(4)
_cell_length_b 9.1548(3)
_cell_length_c 12.1836(5)
_cell_measurement_reflns_used 1868
_cell_measurement_temperature 298(2)
_cell_measurement_theta_max 66.48
_cell_measurement_theta_min 4.74
_cell_volume 1139.72(8)
_computing_structure_refinement 'SHELXL-97 (Sheldrick, 1997)'
_computing_structure_solution 'SHELXS-97 (Sheldrick, 1990)'
_diffrn_ambient_temperature 298(2)
_diffrn_measured_fraction_theta_full 0.981
_diffrn_measured_fraction_theta_max 0.982
_diffrn_measurement_device_type 'Xcalibur, Atlas, Gemini ultra'
_diffrn_measurement_method '\w scans'
_diffrn_radiation_monochromator graphite
_diffrn_radiation_source 'fine-focus sealed tube'
_diffrn_radiation_type CuK\a
_diffrn_radiation_wavelength 1.54178
_diffrn_reflns_av_R_equivalents 0.0314
_diffrn_reflns_av_sigmaI/netI 0.0346
_diffrn_reflns_limit_h_max 11
_diffrn_reflns_limit_h_min -12
_diffrn_reflns_limit_k_max 7
_diffrn_reflns_limit_k_min -10
_diffrn_reflns_limit_l_max 11
_diffrn_reflns_limit_l_min -14
_diffrn_reflns_number 3929
_diffrn_reflns_theta_full 66.80
_diffrn_reflns_theta_max 66.80
_diffrn_reflns_theta_min 4.79
_exptl_absorpt_coefficient_mu 1.353
_exptl_absorpt_correction_T_max 0.8765
_exptl_absorpt_correction_T_min 0.6869
_exptl_crystal_colour colourless
_exptl_crystal_density_diffrn 1.668
_exptl_crystal_density_method 'not measured'
_exptl_crystal_description block
_exptl_crystal_F_000 584
_exptl_crystal_size_max 0.30
_exptl_crystal_size_mid 0.20
_exptl_crystal_size_min 0.10
_refine_diff_density_max 0.355
_refine_diff_density_min -0.335
_refine_diff_density_rms 0.068
_refine_ls_extinction_method none
_refine_ls_goodness_of_fit_ref 1.073
_refine_ls_hydrogen_treatment mixed
_refine_ls_matrix_type full
_refine_ls_number_parameters 182
_refine_ls_number_reflns 1978
_refine_ls_number_restraints 0
_refine_ls_restrained_S_all 1.073
_refine_ls_R_factor_all 0.0600
_refine_ls_R_factor_gt 0.0502
_refine_ls_shift/su_max 0.000
_refine_ls_shift/su_mean 0.000
_refine_ls_structure_factor_coef Fsqd
_refine_ls_weighting_details 'calc w=1/[\s^2^(Fo^2^)+(0.0769P)^2^+0.3019P] where P=(Fo^2^+2Fc^2^)/3'
_refine_ls_weighting_scheme calc
_refine_ls_wR_factor_gt 0.1260
_refine_ls_wR_factor_ref 0.1398
_reflns_number_gt 1635
_reflns_number_total 1978
_reflns_threshold_expression >2sigma(I)
_cod_data_source_file d2ra06660b2.cif
_cod_data_source_block 1243
_cod_original_cell_volume 1139.72(7)
_cod_original_sg_symbol_H-M 'P 21/n'
_cod_database_code 7245806

loop_
_space_group_symop_id
_space_group_symop_operation_xyz
1 'x, y, z'
2 '-x+1/2, y+1/2, -z+1/2'
3 '-x, -y, -z'
4 'x-1/2, -y-1/2, z-1/2'

loop_
_atom_site_label
_atom_site_type_symbol
_atom_site_fract_x
_atom_site_fract_y
_atom_site_fract_z
_atom_site_U_iso_or_equiv
_atom_site_adp_type
_atom_site_occupancy
_atom_site_symmetry_multiplicity
_atom_site_calc_flag
_atom_site_refinement_flags
_atom_site_disorder_assembly
_atom_site_disorder_group
F1 F 0.33373(12) 0.18029(15) 0.50347(13) 0.0471(4) Uani 1 1 d . . .
F2 F -0.05949(13) 0.41361(16) 0.30503(16) 0.0577(5) Uani 1 1 d . . .
N2 N 0.20477(17) 0.4380(2) 0.41653(17) 0.0343(4) Uani 1 1 d . . .
C2 C 0.1410(2) 0.3022(2) 0.39963(19) 0.0326(5) Uani 1 1 d . . .
O1 O 0.14804(16) 0.50443(18) 0.22570(14) 0.0432(4) Uani 1 1 d . . .
O5 O -0.16761(16) -0.1111(2) 0.28886(17) 0.0540(5) Uani 1 1 d . . .
O3 O 0.42864(17) 0.85681(19) 0.58503(19) 0.0567(6) Uani 1 1 d . . .
H5 H 0.4944 0.8888 0.6336 0.085 Uiso 1 1 calc R . .
O4 O 0.01038(17) -0.21464(19) 0.39291(17) 0.0516(5) Uani 1 1 d . . .
O2 O 0.52819(16) 0.64331(19) 0.63833(17) 0.0496(5) Uani 1 1 d . . .
C5 C 0.0146(2) 0.0352(2) 0.36528(19) 0.0337(5) Uani 1 1 d . . .
C3 C 0.0077(2) 0.2900(3) 0.3409(2) 0.0374(5) Uani 1 1 d . . .
C1 C 0.2059(2) 0.1734(2) 0.4428(2) 0.0338(5) Uani 1 1 d . . .
C4 C -0.0575(2) 0.1589(3) 0.3216(2) 0.0390(6) Uani 1 1 d . . .
H5A H -0.1464 0.1537 0.2809 0.047 Uiso 1 1 calc R . .
N1 N -0.05159(18) -0.1072(2) 0.34819(18) 0.0387(5) Uani 1 1 d . . .
C7 C 0.2056(2) 0.5292(2) 0.32749(19) 0.0341(5) Uani 1 1 d . . .
C6 C 0.1463(2) 0.0391(3) 0.4268(2) 0.0351(5) Uani 1 1 d . . .
H0aa H 0.1926 -0.0456 0.4561 0.042 Uiso 1 1 calc R . .
C10 C 0.2905(2) 0.6577(2) 0.3786(2) 0.0386(5) Uani 1 1 d . . .
H8A H 0.2490 0.7484 0.3448 0.046 Uiso 1 1 calc R . .
H8B H 0.3749 0.6501 0.3662 0.046 Uiso 1 1 calc R . .
C11 C 0.4335(2) 0.7134(3) 0.5846(2) 0.0377(5) Uani 1 1 d . . .
C8 C 0.2888(2) 0.4890(3) 0.5302(2) 0.0403(6) Uani 1 1 d . . .
h8 H 0.3723 0.4387 0.5535 0.048 Uiso 1 1 calc R . .
h7 H 0.2467 0.4752 0.5890 0.048 Uiso 1 1 calc R . .
C9 C 0.3056(2) 0.6506(2) 0.5088(2) 0.0394(6) Uani 1 1 d . . .
H11 H 0.2336 0.7050 0.5225 0.047 Uiso 1 1 calc R . .

loop_
_atom_site_aniso_label
_atom_site_aniso_U_11
_atom_site_aniso_U_22
_atom_site_aniso_U_33
_atom_site_aniso_U_23
_atom_site_aniso_U_13
_atom_site_aniso_U_12
F1 0.0177(6) 0.0433(8) 0.0696(10) 0.0079(7) -0.0015(6) -0.0010(5)
F2 0.0271(7) 0.0414(8) 0.0909(12) 0.0045(7) -0.0009(7) 0.0090(6)
N2 0.0258(9) 0.0340(10) 0.0395(10) 0.0010(8) 0.0052(8) -0.0014(8)
C2 0.0230(11) 0.0364(11) 0.0360(12) -0.0014(9) 0.0060(9) -0.0011(9)
O1 0.0418(10) 0.0421(9) 0.0386(9) 0.0024(7) 0.0025(7) 0.0066(7)
O5 0.0280(9) 0.0593(11) 0.0659(12) -0.0017(9) 0.0023(8) -0.0130(8)
O3 0.0381(10) 0.0355(10) 0.0777(14) -0.0063(9) -0.0086(9) -0.0020(7)
O4 0.0397(10) 0.0391(10) 0.0702(13) 0.0022(9) 0.0092(9) -0.0035(8)
O2 0.0291(9) 0.0488(10) 0.0659(12) 0.0076(9) 0.0079(8) 0.0034(8)
C5 0.0246(11) 0.0387(12) 0.0375(12) -0.0048(9) 0.0095(9) -0.0047(9)
C3 0.0219(11) 0.0372(12) 0.0481(13) 0.0004(10) 0.0039(10) 0.0057(9)
C1 0.0168(9) 0.0405(12) 0.0409(12) 0.0027(10) 0.0045(9) 0.0011(9)
C4 0.0202(10) 0.0467(14) 0.0453(13) -0.0038(10) 0.0034(9) 0.0005(10)
N1 0.0270(10) 0.0431(11) 0.0450(11) -0.0043(9) 0.0098(8) -0.0056(8)
C7 0.0249(11) 0.0349(12) 0.0402(13) 0.0028(10) 0.0068(9) 0.0081(9)
C6 0.0225(10) 0.0373(12) 0.0438(13) 0.0024(10) 0.0081(9) 0.0021(9)
C10 0.0338(12) 0.0325(12) 0.0467(14) 0.0028(10) 0.0088(10) -0.0004(9)
C11 0.0308(12) 0.0381(13) 0.0424(13) 0.0000(10) 0.0090(10) 0.0003(10)
C8 0.0367(13) 0.0408(13) 0.0373(13) 0.0017(10) 0.0031(10) -0.0029(10)
C9 0.0303(11) 0.0363(13) 0.0479(14) -0.0012(10) 0.0073(10) 0.0015(10)

loop_
_atom_type_symbol
_atom_type_description
_atom_type_scat_dispersion_real
_atom_type_scat_dispersion_imag
_atom_type_scat_source
C C 0.0181 0.0091 'International Tables Vol C Tables 4.2.6.8 and 6.1.1.4'
H H 0.0000 0.0000 'International Tables Vol C Tables 4.2.6.8 and 6.1.1.4'
N N 0.0311 0.0180 'International Tables Vol C Tables 4.2.6.8 and 6.1.1.4'
O O 0.0492 0.0322 'International Tables Vol C Tables 4.2.6.8 and 6.1.1.4'
F F 0.0727 0.0534 'International Tables Vol C Tables 4.2.6.8 and 6.1.1.4'

loop_
_geom_angle_atom_site_label_1
_geom_angle_atom_site_label_2
_geom_angle_atom_site_label_3
_geom_angle
_geom_angle_site_symmetry_1
_geom_angle_site_symmetry_3
_geom_angle_publ_flag
C2 N2 C8 123.14(18) . . ?
C7 N2 C2 123.27(19) . . ?
C7 N2 C8 113.28(18) . . ?
C3 C2 N2 121.63(19) . . ?
C1 C2 N2 122.22(19) . . ?
C1 C2 C3 116.1(2) . . ?
C11 O3 H5 109.5 . . ?
C4 C5 N1 118.99(19) . . ?
C6 C5 C4 123.0(2) . . ?
C6 C5 N1 118.0(2) . . ?
F2 C3 C2 117.5(2) . . ?
F2 C3 C4 119.21(19) . . ?
C4 C3 C2 123.2(2) . . ?
F1 C1 C2 118.32(19) . . ?
F1 C1 C6 118.23(19) . . ?
C6 C1 C2 123.5(2) . . ?
C5 C4 H5A 121.4 . . ?
C3 C4 C5 117.1(2) . . ?
C3 C4 H5A 121.4 . . ?
O5 N1 C5 117.8(2) . . ?
O4 N1 O5 123.5(2) . . ?
O4 N1 C5 118.77(18) . . ?
N2 C7 C10 107.76(19) . . ?
O1 C7 N2 124.2(2) . . ?
O1 C7 C10 128.0(2) . . ?
C5 C6 H0aa 121.5 . . ?
C1 C6 C5 117.0(2) . . ?
C1 C6 H0aa 121.5 . . ?
C7 C10 H8A 110.9 . . ?
C7 C10 H8B 110.9 . . ?
C7 C10 C9 104.24(18) . . ?
H8A C10 H8B 108.9 . . ?
C9 C10 H8A 110.9 . . ?
C9 C10 H8B 110.9 . . ?
O3 C11 C9 110.7(2) . . ?
O2 C11 O3 123.8(2) . . ?
O2 C11 C9 125.5(2) . . ?
N2 C8 h8 111.2 . . ?
N2 C8 h7 111.2 . . ?
N2 C8 C9 102.65(18) . . ?
h8 C8 h7 109.1 . . ?
C9 C8 h8 111.2 . . ?
C9 C8 h7 111.2 . . ?
C10 C9 H11 108.7 . . ?
C11 C9 C10 113.1(2) . . ?
C11 C9 C8 113.64(19) . . ?
C11 C9 H11 108.7 . . ?
C8 C9 C10 103.73(18) . . ?
C8 C9 H11 108.7 . . ?

loop_
_geom_bond_atom_site_label_1
_geom_bond_atom_site_label_2
_geom_bond_distance
_geom_bond_site_symmetry_2
_geom_bond_publ_flag
F1 C1 1.343(2) . ?
F2 C3 1.340(3) . ?
N2 C2 1.403(3) . ?
N2 C7 1.371(3) . ?
N2 C8 1.470(3) . ?
C2 C3 1.392(3) . ?
C2 C1 1.387(3) . ?
O1 C7 1.220(3) . ?
O5 N1 1.230(3) . ?
O3 H5 0.8200 . ?
O3 C11 1.314(3) . ?
O4 N1 1.216(3) . ?
O2 C11 1.208(3) . ?
C5 C4 1.381(3) . ?
C5 N1 1.469(3) . ?
C5 C6 1.380(3) . ?
C3 C4 1.372(3) . ?
C1 C6 1.372(3) . ?
C4 H5A 0.9300 . ?
C7 C10 1.499(3) . ?
C6 H0aa 0.9300 . ?
C10 H8A 0.9700 . ?
C10 H8B 0.9700 . ?
C10 C9 1.544(3) . ?
C11 C9 1.509(3) . ?
C8 h8 0.9700 . ?
C8 h7 0.9700 . ?
C8 C9 1.522(3) . ?
C9 H11 0.9800 . ?

loop_
_geom_hbond_atom_site_label_D
_geom_hbond_atom_site_label_H
_geom_hbond_atom_site_label_A
_geom_hbond_distance_DH
_geom_hbond_distance_HA
_geom_hbond_distance_DA
_geom_hbond_angle_DHA
_geom_hbond_site_symmetry_A
O3 H5 O1 0.82 1.94 2.752(2) 168.3 4_676

loop_
_geom_torsion_atom_site_label_1
_geom_torsion_atom_site_label_2
_geom_torsion_atom_site_label_3
_geom_torsion_atom_site_label_4
_geom_torsion
_geom_torsion_site_symmetry_1
_geom_torsion_site_symmetry_2
_geom_torsion_site_symmetry_3
_geom_torsion_site_symmetry_4
_geom_torsion_publ_flag
F1 C1 C6 C5 179.25(19) . . . . ?
F2 C3 C4 C5 -176.8(2) . . . . ?
N2 C2 C3 F2 -2.8(3) . . . . ?
N2 C2 C3 C4 179.2(2) . . . . ?
N2 C2 C1 F1 0.6(3) . . . . ?
N2 C2 C1 C6 -179.5(2) . . . . ?
N2 C7 C10 C9 -15.7(2) . . . . ?
N2 C8 C9 C10 -27.6(2) . . . . ?
N2 C8 C9 C11 -150.85(19) . . . . ?
C2 N2 C7 O1 2.5(3) . . . . ?
C2 N2 C7 C10 -176.19(19) . . . . ?
C2 N2 C8 C9 -166.62(19) . . . . ?
C2 C3 C4 C5 1.1(4) . . . . ?
C2 C1 C6 C5 -0.7(4) . . . . ?
O1 C7 C10 C9 165.6(2) . . . . ?
O3 C11 C9 C10 78.7(3) . . . . ?
O3 C11 C9 C8 -163.4(2) . . . . ?
O2 C11 C9 C10 -101.5(3) . . . . ?
O2 C11 C9 C8 16.5(3) . . . . ?
C3 C2 C1 F1 -177.8(2) . . . . ?
C3 C2 C1 C6 2.1(3) . . . . ?
C1 C2 C3 F2 175.6(2) . . . . ?
C1 C2 C3 C4 -2.4(4) . . . . ?
C4 C5 N1 O5 4.5(3) . . . . ?
C4 C5 N1 O4 -175.5(2) . . . . ?
C4 C5 C6 C1 -0.7(3) . . . . ?
N1 C5 C4 C3 179.1(2) . . . . ?
N1 C5 C6 C1 -179.34(19) . . . . ?
C7 N2 C2 C3 -57.6(3) . . . . ?
C7 N2 C2 C1 124.1(2) . . . . ?
C7 N2 C8 C9 19.6(2) . . . . ?
C7 C10 C9 C11 150.46(19) . . . . ?
C7 C10 C9 C8 26.9(2) . . . . ?
C6 C5 C4 C3 0.5(4) . . . . ?
C6 C5 N1 O5 -176.8(2) . . . . ?
C6 C5 N1 O4 3.2(3) . . . . ?
C8 N2 C2 C3 129.2(2) . . . . ?
C8 N2 C2 C1 -49.1(3) . . . . ?
C8 N2 C7 O1 176.3(2) . . . . ?
C8 N2 C7 C10 -2.4(2) . . . . ?
